data_7160734
loop_
_publ_author_name
'Luo, Xuanyang'
'Brennan, Luke E.'
'Hawes, Chris S.'
'Kr&#xe4;mer, Tobias'
'Farragher, John'
'Robinson, Shane'
'Kavanagh, Kevin'
'Elmes, Robert B. P.'

_publ_section_title
;
 Thiosquaramides: dual-function ionophores for Zn<sup>2+</sup> and
 Cl<sup>-</sup> with ion dependent anti-microbial activity.
;
_journal_issue 40
_journal_name_full 'Organic &amp; biomolecular chemistry'
_journal_page_first 9142
_journal_page_last 9151
_journal_paper_doi 10.1039/d5ob01166c
_journal_volume 23
_journal_year 2025
_chemical_formula_moiety '6(C12 H20 N2 S2), 3(O4 S), 6(C4 H12 N)'
_chemical_formula_sum 'C96 H192 N18 O12 S15'
_chemical_formula_weight 2271.56
_space_group_crystal_system trigonal
_space_group_IT_number 148
_space_group_name_Hall '-R 3'
_space_group_name_H-M_alt 'R -3 :H'
_atom_sites_solution_hydrogens mixed
_atom_sites_solution_primary dual
_audit_creation_date 2024-01-05
_audit_creation_method
;
Olex2 1.5
(compiled 2023.08.24 svn.re1ec1418 for OlexSys, GUI svn.r6817)
;
_audit_update_record
;
2024-01-08 deposited with the CCDC.	2025-09-19 downloaded from the CCDC.
;
_cell_angle_alpha 90
_cell_angle_beta 90
_cell_angle_gamma 120
_cell_formula_units_Z 3
_cell_length_a 17.4462(5)
_cell_length_b 17.4462(5)
_cell_length_c 40.0341(19)
_cell_measurement_reflns_used 7145
_cell_measurement_temperature 150.00
_cell_measurement_theta_max 24.934
_cell_measurement_theta_min 2.744
_cell_volume 10552.7(7)
_computing_cell_refinement 'SAINT V8.38A (Bruker, 2018)'
_computing_data_collection 'SAINT V8.38A (Bruker, 2018)'
_computing_data_reduction 'SAINT V8.38A (Bruker, 2018)'
_computing_molecular_graphics 'Olex2 1.5 (Dolomanov et al., 2009)'
_computing_publication_material 'Olex2 1.5 (Dolomanov et al., 2009)'
_computing_structure_refinement 'XL  (Sheldrick, 2008)'
_computing_structure_solution 'SHELXT 2014/5 (Sheldrick, 2014)'
_diffrn_ambient_temperature 150.00
_diffrn_measured_fraction_theta_full 0.998
_diffrn_measured_fraction_theta_max 0.998
_diffrn_measurement_device_type 'Bruker D8 Quest ECO'
_diffrn_measurement_method '\f and \w scans'
_diffrn_radiation_type MoK\a
_diffrn_radiation_wavelength 0.71073
_diffrn_reflns_av_R_equivalents 0.1262
_diffrn_reflns_av_unetI/netI 0.0732
_diffrn_reflns_Laue_measured_fraction_full 0.998
_diffrn_reflns_Laue_measured_fraction_max 0.998
_diffrn_reflns_limit_h_max 22
_diffrn_reflns_limit_h_min -21
_diffrn_reflns_limit_k_max 22
_diffrn_reflns_limit_k_min -22
_diffrn_reflns_limit_l_max 51
_diffrn_reflns_limit_l_min -51
_diffrn_reflns_number 57599
_diffrn_reflns_point_group_measured_fraction_full 0.998
_diffrn_reflns_point_group_measured_fraction_max 0.998
_diffrn_reflns_theta_full 25.242
_diffrn_reflns_theta_max 27.130
_diffrn_reflns_theta_min 2.441
_diffrn_source_current 20.0
_diffrn_source_power 1.0
_diffrn_source_voltage 50.0
_diffrn_standards_number 0
_exptl_absorpt_coefficient_mu 0.283
_exptl_absorpt_correction_T_max 0.7455
_exptl_absorpt_correction_T_min 0.6820
_exptl_absorpt_correction_type multi-scan
_exptl_absorpt_process_details
;
SADABS-2016/2 (Bruker,2016/2) was used for absorption correction.
wR2(int) was 0.0758 before and 0.0693 after correction.
The Ratio of minimum to maximum transmission is 0.9148.
The \l/2 correction factor is Not present.
;
_exptl_crystal_colour yellow
_exptl_crystal_colour_primary yellow
_exptl_crystal_density_diffrn 1.072
_exptl_crystal_description block
_exptl_crystal_F_000 3690
_exptl_crystal_size_max 0.2
_exptl_crystal_size_mid 0.12
_exptl_crystal_size_min 0.08
_refine_diff_density_max 0.712
_refine_diff_density_min -0.308
_refine_diff_density_rms 0.062
_refine_ls_extinction_method none
_refine_ls_goodness_of_fit_ref 1.036
_refine_ls_hydrogen_treatment mixed
_refine_ls_matrix_type full
_refine_ls_number_parameters 237
_refine_ls_number_reflns 5197
_refine_ls_number_restraints 12
_refine_ls_restrained_S_all 1.042
_refine_ls_R_factor_all 0.1136
_refine_ls_R_factor_gt 0.0624
_refine_ls_shift/su_max 0.001
_refine_ls_shift/su_mean 0.000
_refine_ls_structure_factor_coef Fsqd
_refine_ls_weighting_details 'w=1/[\s^2^(Fo^2^)+(0.0578P)^2^+21.3223P] where P=(Fo^2^+2Fc^2^)/3'
_refine_ls_weighting_scheme calc
_refine_ls_wR_factor_gt 0.1290
_refine_ls_wR_factor_ref 0.1493
_reflns_Friedel_coverage 0.000
_reflns_number_gt 3215
_reflns_number_total 5197
_reflns_threshold_expression 'I > 2\s(I)'
_cod_data_source_file d5ob01166c2.cif
_cod_data_source_block 3_BuNH3_SO4
_cod_depositor_comments 'Adding full bibliography for 7160733--7160735.cif.'
_cod_original_cell_volume 10552.7(8)
_cod_original_sg_symbol_H-M 'R -3'
_cod_database_code 7160734
_shelx_shelxl_version_number 2018/3
_shelx_space_group_comment
;
The symmetry employed for this shelxl refinement is uniquely defined
by the following loop, which should always be used as a source of
symmetry information in preference to the above space-group names.
They are only intended as comments.
;
_shelx_estimated_absorpt_t_max 0.978
_shelx_estimated_absorpt_t_min 0.946
_olex2_refinement_description
;
1. Restrained distances
 N2-H2 = N1-H1 = N3-H3C = N3-H3E = N3-H3D
 0.9 with sigma of 0.02
 S4-O4 \\sim S4-O3 \\sim S3-O1 \\sim S3-O2
 with sigma of 0.02
 S4-O3 \\sim S4-O4
 with sigma of 0.01
2. Others
 Fixed Sof: O3(0.166667) O4(0.5)
3.a Secondary CH2 refined with riding coordinates:
 C2(H2A,H2B), C3(H3A,H3B), C4(H4A,H4B), C9(H9A,H9B), C10(H10A,H10B), C11(H11A,
 H11B), C13(H13A,H13B), C14(H14A,H14B), C15(H15A,H15B)
3.b Idealised Me refined as rotating group:
 C1(H1A,H1B,H1C), C12(H12A,H12B,H12C), C16(H16A,H16B,H16C)
;
_smtbx_masks_special_details
;
A solvent mask was calculated and 135 electrons were 
found in a volume of 1635\%A^3^ in 2 voids per unit cell. 
This is consistent with the presence of 
5[H2O] per Formula Unit 
which account for 150 electrons 
per unit cell.
;
_smtbx_masks_void_probe_radius 1.2
_smtbx_masks_void_truncation_radius 1.2
_olex2_submission_special_instructions 'No special instructions were received'

loop_
_space_group_symop_operation_xyz
'x, y, z'
'-y, x-y, z'
'-x+y, -x, z'
'x+2/3, y+1/3, z+1/3'
'-y+2/3, x-y+1/3, z+1/3'
'-x+y+2/3, -x+1/3, z+1/3'
'x+1/3, y+2/3, z+2/3'
'-y+1/3, x-y+2/3, z+2/3'
'-x+y+1/3, -x+2/3, z+2/3'
'-x, -y, -z'
'y, -x+y, -z'
'x-y, x, -z'
'-x+2/3, -y+1/3, -z+1/3'
'y+2/3, -x+y+1/3, -z+1/3'
'x-y+2/3, x+1/3, -z+1/3'
'-x+1/3, -y+2/3, -z+2/3'
'y+1/3, -x+y+2/3, -z+2/3'
'x-y+1/3, x+2/3, -z+2/3'

loop_
_atom_site_label
_atom_site_type_symbol
_atom_site_fract_x
_atom_site_fract_y
_atom_site_fract_z
_atom_site_U_iso_or_equiv
_atom_site_adp_type
_atom_site_occupancy
_atom_site_site_symmetry_order
_atom_site_calc_flag
_atom_site_refinement_flags_posn
_atom_site_refinement_flags_adp
_atom_site_refinement_flags_occupancy
_atom_site_disorder_assembly
_atom_site_disorder_group
S1 S 0.66657(5) 0.57920(6) 0.46836(2) 0.0397(2) Uani 1 1 d . . . . .
S2 S 0.49295(5) 0.49919(6) 0.40086(2) 0.0388(2) Uani 1 1 d . . . . .
N1 N 0.52927(16) 0.64133(16) 0.51286(6) 0.0311(6) Uani 1 1 d D . . . .
H1 H 0.4865(16) 0.651(2) 0.5212(8) 0.037 Uiso 1 1 d D U . . .
N2 N 0.37397(16) 0.56493(16) 0.45648(6) 0.0303(6) Uani 1 1 d D . . . .
H2 H 0.359(2) 0.5890(19) 0.4731(6) 0.036 Uiso 1 1 d D U . . .
C1 C 0.8274(3) 0.9007(3) 0.53603(13) 0.0818(16) Uani 1 1 d . . . . .
H1A H 0.841792 0.909826 0.512168 0.123 Uiso 1 1 calc R U . . .
H1B H 0.881851 0.920365 0.548941 0.123 Uiso 1 1 calc R U . . .
H1C H 0.799393 0.934927 0.542742 0.123 Uiso 1 1 calc R U . . .
C2 C 0.7639(2) 0.8024(2) 0.54262(10) 0.0509(9) Uani 1 1 d . . . . .
H2A H 0.792587 0.767978 0.536041 0.061 Uiso 1 1 calc R U . . .
H2B H 0.750607 0.793087 0.566804 0.061 Uiso 1 1 calc R U . . .
C3 C 0.6786(2) 0.7693(2) 0.52331(9) 0.0393(8) Uani 1 1 d . . . . .
H3A H 0.653205 0.807743 0.528119 0.047 Uiso 1 1 calc R U . . .
H3B H 0.691301 0.773002 0.499077 0.047 Uiso 1 1 calc R U . . .
C4 C 0.61183(19) 0.6750(2) 0.53225(8) 0.0340(7) Uani 1 1 d . . . . .
H4A H 0.637929 0.636923 0.528061 0.041 Uiso 1 1 calc R U . . .
H4B H 0.597950 0.671702 0.556369 0.041 Uiso 1 1 calc R U . . .
C5 C 0.51891(19) 0.60232(18) 0.48423(7) 0.0277(6) Uani 1 1 d . . . . .
C6 C 0.57126(19) 0.57612(18) 0.46405(8) 0.0297(7) Uani 1 1 d . . . . .
C7 C 0.50277(18) 0.54388(18) 0.43821(7) 0.0284(7) Uani 1 1 d . . . . .
C8 C 0.45114(19) 0.56866(18) 0.45890(7) 0.0267(6) Uani 1 1 d . . . . .
C9 C 0.3155(2) 0.5278(2) 0.42753(8) 0.0338(7) Uani 1 1 d . . . . .
H9A H 0.350766 0.527598 0.408197 0.041 Uiso 1 1 calc R U . . .
H9B H 0.290959 0.566503 0.421844 0.041 Uiso 1 1 calc R U . . .
C10 C 0.2398(2) 0.4349(2) 0.43307(8) 0.0360(7) Uani 1 1 d . . . . .
H10A H 0.205883 0.433910 0.453033 0.043 Uiso 1 1 calc R U . . .
H10B H 0.263775 0.394926 0.437322 0.043 Uiso 1 1 calc R U . . .
C11 C 0.1784(2) 0.4015(2) 0.40305(9) 0.0459(9) Uani 1 1 d . . . . .
H11A H 0.212544 0.401840 0.383227 0.055 Uiso 1 1 calc R U . . .
H11B H 0.155848 0.442458 0.398571 0.055 Uiso 1 1 calc R U . . .
C12 C 0.1004(3) 0.3086(3) 0.40796(12) 0.0701(13) Uani 1 1 d . . . . .
H12A H 0.063389 0.290294 0.387854 0.105 Uiso 1 1 calc R U . . .
H12B H 0.065223 0.308089 0.427140 0.105 Uiso 1 1 calc R U . . .
H12C H 0.122210 0.267430 0.412066 0.105 Uiso 1 1 calc R U . . .
S3 S 0.333333 0.666667 0.53897(3) 0.0247(3) Uani 1 3 d DS T P . .
O1 O 0.41622(12) 0.67366(13) 0.55093(5) 0.0294(5) Uani 1 1 d D . . . .
O2 O 0.333333 0.666667 0.50179(8) 0.0305(8) Uani 1 3 d DS T P . .
S4 S 0.333333 0.666667 0.666667 0.0266(4) Uani 1 6 d DS T P . .
O3 O 0.333333 0.666667 0.63102(13) 0.0284(15) Uani 0.5 3 d DS T P A 1
O4 O 0.4236(2) 0.7253(3) 0.68055(10) 0.0337(10) Uani 0.5 1 d D . P A -2
N3 N 0.48699(17) 0.80681(17) 0.60269(7) 0.0329(6) Uani 1 1 d D . . . .
H3C H 0.469(2) 0.7724(18) 0.5846(6) 0.039 Uiso 1 1 d D U . . .
H3D H 0.486(2) 0.8556(15) 0.5960(8) 0.039 Uiso 1 1 d D U . . .
H3E H 0.4453(17) 0.7778(19) 0.6182(7) 0.039 Uiso 1 1 d D U . . .
C13 C 0.5738(3) 0.8335(3) 0.61773(11) 0.0613(11) Uani 1 1 d . . . . .
H13A H 0.620753 0.875040 0.602365 0.074 Uiso 1 1 calc R U . . .
H13B H 0.579416 0.865689 0.638774 0.074 Uiso 1 1 calc R U . . .
C14 C 0.5886(3) 0.7607(3) 0.62485(11) 0.0631(11) Uani 1 1 d . . . . .
H14A H 0.582008 0.727656 0.603937 0.076 Uiso 1 1 calc R U . . .
H14B H 0.542774 0.719809 0.640691 0.076 Uiso 1 1 calc R U . . .
C15 C 0.6809(3) 0.7909(4) 0.63985(11) 0.0827(15) Uani 1 1 d . . . . .
H15A H 0.726479 0.834651 0.624618 0.099 Uiso 1 1 calc R U . . .
H15B H 0.685999 0.820916 0.661401 0.099 Uiso 1 1 calc R U . . .
C16 C 0.6991(3) 0.7181(4) 0.64546(14) 0.0924(17) Uani 1 1 d . . . . .
H16A H 0.694825 0.688271 0.624213 0.139 Uiso 1 1 calc R U . . .
H16B H 0.655784 0.675588 0.661253 0.139 Uiso 1 1 calc R U . . .
H16C H 0.758834 0.741917 0.654634 0.139 Uiso 1 1 calc R U . . .

loop_
_atom_site_aniso_label
_atom_site_aniso_U_11
_atom_site_aniso_U_22
_atom_site_aniso_U_33
_atom_site_aniso_U_23
_atom_site_aniso_U_13
_atom_site_aniso_U_12
S1 0.0333(4) 0.0527(5) 0.0406(5) -0.0121(4) -0.0042(4) 0.0272(4)
S2 0.0428(5) 0.0482(5) 0.0325(5) -0.0105(4) -0.0049(4) 0.0281(4)
N1 0.0309(14) 0.0361(14) 0.0286(15) -0.0056(12) 0.0000(11) 0.0184(12)
N2 0.0310(14) 0.0360(14) 0.0278(14) -0.0037(11) -0.0013(11) 0.0196(12)
C1 0.051(3) 0.051(3) 0.126(5) -0.023(3) -0.018(3) 0.012(2)
C2 0.041(2) 0.052(2) 0.047(2) -0.0084(18) -0.0098(17) 0.0140(17)
C3 0.0369(18) 0.0351(17) 0.049(2) -0.0094(15) -0.0080(16) 0.0203(15)
C4 0.0331(17) 0.0437(19) 0.0244(17) -0.0053(14) -0.0039(14) 0.0186(15)
C5 0.0283(15) 0.0239(15) 0.0299(17) 0.0025(12) 0.0025(13) 0.0124(13)
C6 0.0306(16) 0.0270(15) 0.0328(18) -0.0010(13) 0.0029(13) 0.0155(13)
C7 0.0278(15) 0.0262(15) 0.0310(17) -0.0004(13) -0.0003(13) 0.0133(13)
C8 0.0311(16) 0.0256(15) 0.0274(16) 0.0027(12) 0.0003(13) 0.0171(13)
C9 0.0364(17) 0.0406(18) 0.0318(18) -0.0030(14) -0.0052(14) 0.0248(15)
C10 0.0356(17) 0.0389(18) 0.0364(19) -0.0022(15) -0.0068(14) 0.0207(15)
C11 0.0395(19) 0.054(2) 0.050(2) -0.0116(18) -0.0122(17) 0.0281(18)
C12 0.053(2) 0.058(3) 0.089(4) -0.020(2) -0.024(2) 0.020(2)
S3 0.0251(4) 0.0251(4) 0.0240(7) 0.000 0.000 0.0125(2)
O1 0.0256(10) 0.0342(11) 0.0306(12) -0.0033(9) -0.0025(9) 0.0166(9)
O2 0.0348(12) 0.0348(12) 0.0219(19) 0.000 0.000 0.0174(6)
S4 0.0254(6) 0.0254(6) 0.0292(10) 0.000 0.000 0.0127(3)
O3 0.038(2) 0.038(2) 0.010(3) 0.000 0.000 0.0188(12)
O4 0.028(2) 0.036(2) 0.030(2) -0.0023(19) -0.0065(18) 0.0112(19)
N3 0.0347(15) 0.0288(14) 0.0263(15) 0.0030(12) 0.0026(12) 0.0092(12)
C13 0.059(3) 0.060(3) 0.055(3) 0.009(2) -0.008(2) 0.023(2)
C14 0.053(2) 0.070(3) 0.066(3) 0.004(2) 0.016(2) 0.031(2)
C15 0.075(3) 0.147(5) 0.041(3) -0.016(3) -0.013(2) 0.066(3)
C16 0.076(3) 0.138(5) 0.090(4) 0.025(4) 0.010(3) 0.074(4)

loop_
_atom_type_symbol
_atom_type_description
_atom_type_scat_dispersion_real
_atom_type_scat_dispersion_imag
_atom_type_scat_source
C C 0.0033 0.0016 'International Tables Vol C Tables 4.2.6.8 and 6.1.1.4'
H H 0.0000 0.0000 'International Tables Vol C Tables 4.2.6.8 and 6.1.1.4'
N N 0.0061 0.0033 'International Tables Vol C Tables 4.2.6.8 and 6.1.1.4'
O O 0.0106 0.0060 'International Tables Vol C Tables 4.2.6.8 and 6.1.1.4'
S S 0.1246 0.1234 'International Tables Vol C Tables 4.2.6.8 and 6.1.1.4'

loop_
_geom_angle_atom_site_label_1
_geom_angle_atom_site_label_2
_geom_angle_atom_site_label_3
_geom_angle
_geom_angle_site_symmetry_1
_geom_angle_site_symmetry_3
_geom_angle_publ_flag
C4 N1 H1 117(2) . . ?
C5 N1 H1 121(2) . . ?
C5 N1 C4 121.7(3) . . ?
C8 N2 H2 117(2) . . ?
C8 N2 C9 123.3(3) . . ?
C9 N2 H2 119(2) . . ?
H1A C1 H1B 109.5 . . ?
H1A C1 H1C 109.5 . . ?
H1B C1 H1C 109.5 . . ?
C2 C1 H1A 109.5 . . ?
C2 C1 H1B 109.5 . . ?
C2 C1 H1C 109.5 . . ?
C1 C2 H2A 109.4 . . ?
C1 C2 H2B 109.4 . . ?
H2A C2 H2B 108.0 . . ?
C3 C2 C1 111.3(3) . . ?
C3 C2 H2A 109.4 . . ?
C3 C2 H2B 109.4 . . ?
C2 C3 H3A 109.3 . . ?
C2 C3 H3B 109.3 . . ?
H3A C3 H3B 107.9 . . ?
C4 C3 C2 111.8(3) . . ?
C4 C3 H3A 109.3 . . ?
C4 C3 H3B 109.3 . . ?
N1 C4 C3 112.2(3) . . ?
N1 C4 H4A 109.2 . . ?
N1 C4 H4B 109.2 . . ?
C3 C4 H4A 109.2 . . ?
C3 C4 H4B 109.2 . . ?
H4A C4 H4B 107.9 . . ?
N1 C5 C6 135.3(3) . . ?
N1 C5 C8 134.9(3) . . ?
C8 C5 C6 89.8(2) . . ?
C5 C6 S1 135.6(2) . . ?
C5 C6 C7 89.6(2) . . ?
C7 C6 S1 134.8(2) . . ?
C6 C7 S2 133.8(2) . . ?
C8 C7 S2 136.7(2) . . ?
C8 C7 C6 89.5(2) . . ?
N2 C8 C5 133.0(3) . . ?
N2 C8 C7 136.0(3) . . ?
C7 C8 C5 91.0(2) . . ?
N2 C9 H9A 108.8 . . ?
N2 C9 H9B 108.8 . . ?
N2 C9 C10 113.6(3) . . ?
H9A C9 H9B 107.7 . . ?
C10 C9 H9A 108.8 . . ?
C10 C9 H9B 108.8 . . ?
C9 C10 H10A 109.3 . . ?
C9 C10 H10B 109.3 . . ?
C9 C10 C11 111.4(3) . . ?
H10A C10 H10B 108.0 . . ?
C11 C10 H10A 109.3 . . ?
C11 C10 H10B 109.3 . . ?
C10 C11 H11A 109.0 . . ?
C10 C11 H11B 109.0 . . ?
C10 C11 C12 113.0(3) . . ?
H11A C11 H11B 107.8 . . ?
C12 C11 H11A 109.0 . . ?
C12 C11 H11B 109.0 . . ?
C11 C12 H12A 109.5 . . ?
C11 C12 H12B 109.5 . . ?
C11 C12 H12C 109.5 . . ?
H12A C12 H12B 109.5 . . ?
H12A C12 H12C 109.5 . . ?
H12B C12 H12C 109.5 . . ?
O1 S3 O1 109.93(9) . 3_565 ?
O1 S3 O1 109.93(9) 2_665 . ?
O1 S3 O1 109.92(9) 2_665 3_565 ?
O1 S3 O2 109.02(9) 2_665 . ?
O1 S3 O2 109.02(9) 3_565 . ?
O1 S3 O2 109.01(9) . . ?
O3 S4 O3 180.0 13_566 . ?
O3 S4 O4 68.12(16) . 15_556 ?
O3 S4 O4 111.88(16) 13_566 15_556 ?
H3C N3 H3D 103(3) . . ?
H3C N3 H3E 106(3) . . ?
H3D N3 H3E 110(3) . . ?
C13 N3 H3C 120(2) . . ?
C13 N3 H3D 109(2) . . ?
C13 N3 H3E 108(2) . . ?
N3 C13 H13A 108.7 . . ?
N3 C13 H13B 108.7 . . ?
H13A C13 H13B 107.6 . . ?
C14 C13 N3 114.2(3) . . ?
C14 C13 H13A 108.7 . . ?
C14 C13 H13B 108.7 . . ?
C13 C14 H14A 109.0 . . ?
C13 C14 H14B 109.0 . . ?
C13 C14 C15 113.0(4) . . ?
H14A C14 H14B 107.8 . . ?
C15 C14 H14A 109.0 . . ?
C15 C14 H14B 109.0 . . ?
C14 C15 H15A 108.8 . . ?
C14 C15 H15B 108.8 . . ?
H15A C15 H15B 107.7 . . ?
C16 C15 C14 113.8(4) . . ?
C16 C15 H15A 108.8 . . ?
C16 C15 H15B 108.8 . . ?
C15 C16 H16A 109.5 . . ?
C15 C16 H16B 109.5 . . ?
C15 C16 H16C 109.5 . . ?
H16A C16 H16B 109.5 . . ?
H16A C16 H16C 109.5 . . ?
H16B C16 H16C 109.5 . . ?

loop_
_geom_bond_atom_site_label_1
_geom_bond_atom_site_label_2
_geom_bond_distance
_geom_bond_site_symmetry_2
_geom_bond_publ_flag
S1 C6 1.646(3) . ?
S2 C7 1.655(3) . ?
N1 H1 0.910(17) . ?
N1 C4 1.475(4) . ?
N1 C5 1.299(4) . ?
N2 H2 0.896(17) . ?
N2 C8 1.319(4) . ?
N2 C9 1.464(4) . ?
C1 H1A 0.9800 . ?
C1 H1B 0.9800 . ?
C1 H1C 0.9800 . ?
C1 C2 1.529(5) . ?
C2 H2A 0.9900 . ?
C2 H2B 0.9900 . ?
C2 C3 1.513(4) . ?
C3 H3A 0.9900 . ?
C3 H3B 0.9900 . ?
C3 C4 1.508(4) . ?
C4 H4A 0.9900 . ?
C4 H4B 0.9900 . ?
C5 C6 1.454(4) . ?
C5 C8 1.441(4) . ?
C6 C7 1.463(4) . ?
C7 C8 1.440(4) . ?
C9 H9A 0.9900 . ?
C9 H9B 0.9900 . ?
C9 C10 1.509(4) . ?
C10 H10A 0.9900 . ?
C10 H10B 0.9900 . ?
C10 C11 1.519(4) . ?
C11 H11A 0.9900 . ?
C11 H11B 0.9900 . ?
C11 C12 1.521(5) . ?
C12 H12A 0.9800 . ?
C12 H12B 0.9800 . ?
C12 H12C 0.9800 . ?
S3 O1 1.4692(19) . ?
S3 O1 1.4693(19) 3_565 ?
S3 O1 1.4693(19) 2_665 ?
S3 O2 1.489(3) . ?
S4 O3 1.427(5) 13_566 ?
S4 O3 1.427(5) . ?
S4 O4 1.491(4) . ?
S4 O4 1.491(4) 15_556 ?
N3 H3C 0.891(18) . ?
N3 H3D 0.900(17) . ?
N3 H3E 0.896(18) . ?
N3 C13 1.473(5) . ?
C13 H13A 0.9900 . ?
C13 H13B 0.9900 . ?
C13 C14 1.445(5) . ?
C14 H14A 0.9900 . ?
C14 H14B 0.9900 . ?
C14 C15 1.544(6) . ?
C15 H15A 0.9900 . ?
C15 H15B 0.9900 . ?
C15 C16 1.473(7) . ?
C16 H16A 0.9800 . ?
C16 H16B 0.9800 . ?
C16 H16C 0.9800 . ?

loop_
_geom_hbond_atom_site_label_D
_geom_hbond_atom_site_label_H
_geom_hbond_atom_site_label_A
_geom_hbond_distance_DH
_geom_hbond_distance_HA
_geom_hbond_distance_DA
_geom_hbond_angle_DHA
_geom_hbond_site_symmetry_A
_geom_hbond_publ_flag
N1 H1 O1 0.910(17) 1.88(2) 2.765(3) 162(3) . yes
N2 H2 O2 0.896(17) 1.987(19) 2.864(3) 166(3) . yes
N3 H3C O1 0.891(18) 2.012(19) 2.889(3) 168(3) . yes
N3 H3E O3 0.896(18) 2.01(2) 2.810(3) 148(3) . yes
N3 H3E O4 0.896(18) 1.87(2) 2.731(5) 160(3) 15_556 yes

loop_
_geom_torsion_atom_site_label_1
_geom_torsion_atom_site_label_2
_geom_torsion_atom_site_label_3
_geom_torsion_atom_site_label_4
_geom_torsion
_geom_torsion_site_symmetry_1
_geom_torsion_site_symmetry_2
_geom_torsion_site_symmetry_3
_geom_torsion_site_symmetry_4
_geom_torsion_publ_flag
S1 C6 C7 S2 -2.8(5) . . . . ?
S1 C6 C7 C8 177.9(3) . . . . ?
S2 C7 C8 N2 0.7(6) . . . . ?
S2 C7 C8 C5 -178.2(3) . . . . ?
N1 C5 C6 S1 3.3(6) . . . . ?
N1 C5 C6 C7 -177.7(3) . . . . ?
N1 C5 C8 N2 -1.2(6) . . . . ?
N1 C5 C8 C7 177.7(3) . . . . ?
N2 C9 C10 C11 176.8(3) . . . . ?
C1 C2 C3 C4 -174.2(3) . . . . ?
C2 C3 C4 N1 -178.4(3) . . . . ?
C4 N1 C5 C6 3.5(5) . . . . ?
C4 N1 C5 C8 -174.9(3) . . . . ?
C5 N1 C4 C3 89.5(3) . . . . ?
C5 C6 C7 S2 178.2(3) . . . . ?
C5 C6 C7 C8 -1.1(2) . . . . ?
C6 C5 C8 N2 179.9(3) . . . . ?
C6 C5 C8 C7 -1.1(2) . . . . ?
C6 C7 C8 N2 180.0(3) . . . . ?
C6 C7 C8 C5 1.1(2) . . . . ?
C8 N2 C9 C10 100.9(3) . . . . ?
C8 C5 C6 S1 -177.9(3) . . . . ?
C8 C5 C6 C7 1.1(2) . . . . ?
C9 N2 C8 C5 179.3(3) . . . . ?
C9 N2 C8 C7 0.8(5) . . . . ?
C9 C10 C11 C12 -178.9(3) . . . . ?
N3 C13 C14 C15 178.7(3) . . . . ?
C13 C14 C15 C16 -176.6(4) . . . . ?

loop_
_smtbx_masks_void_nr
_smtbx_masks_void_average_x
_smtbx_masks_void_average_y
_smtbx_masks_void_average_z
_smtbx_masks_void_volume
_smtbx_masks_void_count_electrons
_smtbx_masks_void_content
1 0.187 -0.305 0.333 536.1 44.7 '5 H2O'
2 0.000 0.000 0.500 8.9 0.0 ?
3 0.368 0.163 0.667 536.1 44.7 '5 H2O'
4 -0.531 0.556 0.000 536.1 44.7 '5 H2O'
5 0.333 0.667 0.167 8.9 0.0 ?
6 0.667 0.333 0.833 8.9 0.0 ?
